data_1556497
loop_
_publ_author_name
'Sindlinger, C.P.'
'Lawrence, S.R.'
'Cordes, D.B.'
'Slawin, A.M.Z.'
'Stasch, A.'

_publ_section_title
;
 Methanediide Formation via Hydrogen Elimination in Magnesium versus
 Aluminium Hydride Complexes of a Sterically Demanding
 Bis(iminophosphoranyl)methanediide
;
_journal_name_full Inorganics
_journal_page_first 29
_journal_paper_doi 10.3390/inorganics5020029
_journal_volume 5
_journal_year 2017
_chemical_formula_sum 'C134 H144 Mg2 N4 P4'
_chemical_formula_weight 1983.02
_space_group_crystal_system monoclinic
_space_group_IT_number 15
_space_group_name_Hall '-C 2yc'
_space_group_name_H-M_alt 'C 1 2/c 1'
_atom_sites_solution_hydrogens geom
_cell_angle_alpha 90
_cell_angle_beta 90.56(3)
_cell_angle_gamma 90
_cell_formula_units_Z 4
_cell_length_a 19.080(4)
_cell_length_b 34.382(7)
_cell_length_c 16.790(3)
_cell_measurement_reflns_used 10826
_cell_measurement_temperature 100(2)
_cell_measurement_theta_max 27.14
_cell_measurement_theta_min 1.73
_cell_volume 11014(4)
_computing_structure_refinement 'SHELXL-2014/7 (Sheldrick, 2014)'
_diffrn_ambient_temperature 100(2)
_diffrn_measured_fraction_theta_full 0.995
_diffrn_measured_fraction_theta_max 0.996
_diffrn_measurement_device_type 'ADSC quantum 210r'
_diffrn_measurement_method '\f scans'
_diffrn_radiation_monochromator 'Silicon Double Crystal'
_diffrn_radiation_source 'Australian Synchrotron'
_diffrn_radiation_type synchrotron
_diffrn_radiation_wavelength 0.7108
_diffrn_reflns_av_R_equivalents 0.0499
_diffrn_reflns_av_unetI/netI 0.0286
_diffrn_reflns_Laue_measured_fraction_full 0.995
_diffrn_reflns_Laue_measured_fraction_max 0.996
_diffrn_reflns_limit_h_max 24
_diffrn_reflns_limit_h_min -24
_diffrn_reflns_limit_k_max 44
_diffrn_reflns_limit_k_min -44
_diffrn_reflns_limit_l_max 21
_diffrn_reflns_limit_l_min -21
_diffrn_reflns_number 87100
_diffrn_reflns_point_group_measured_fraction_full 0.995
_diffrn_reflns_point_group_measured_fraction_max 0.996
_diffrn_reflns_theta_full 25.244
_diffrn_reflns_theta_max 27.138
_diffrn_reflns_theta_min 1.728
_exptl_absorpt_coefficient_mu 0.134
_exptl_absorpt_correction_T_max 0.994
_exptl_absorpt_correction_T_min 0.991
_exptl_absorpt_correction_type multi-scan
_exptl_absorpt_process_details 'XDS (Kabsch, 1993)'
_exptl_crystal_colour colourless
_exptl_crystal_density_diffrn 1.196
_exptl_crystal_description block
_exptl_crystal_F_000 4240
_exptl_crystal_size_max 0.060
_exptl_crystal_size_mid 0.040
_exptl_crystal_size_min 0.030
_refine_diff_density_max 0.280
_refine_diff_density_min -0.441
_refine_diff_density_rms 0.055
_refine_ls_extinction_coef .
_refine_ls_extinction_method none
_refine_ls_goodness_of_fit_ref 1.051
_refine_ls_hydrogen_treatment constr
_refine_ls_matrix_type full
_refine_ls_number_parameters 549
_refine_ls_number_reflns 12142
_refine_ls_number_restraints 6
_refine_ls_restrained_S_all 1.053
_refine_ls_R_factor_all 0.0495
_refine_ls_R_factor_gt 0.0445
_refine_ls_shift/su_max 0.002
_refine_ls_shift/su_mean 0.000
_refine_ls_structure_factor_coef Fsqd
_refine_ls_weighting_details 'w=1/[\s^2^(Fo^2^)+(0.0506P)^2^+15.9829P] where P=(Fo^2^+2Fc^2^)/3'
_refine_ls_weighting_scheme calc
_refine_ls_wR_factor_gt 0.1141
_refine_ls_wR_factor_ref 0.1184
_reflns_Friedel_coverage 0.000
_reflns_Friedel_fraction_full .
_reflns_Friedel_fraction_max .
_reflns_number_gt 10918
_reflns_number_total 12142
_reflns_threshold_expression 'I > 2\s(I)'
_cod_data_source_file cmpd2--.cif
_cod_data_source_block compound_2--
_cod_original_sg_symbol_H-M 'C 2/c'
_cod_database_code 1556497
_shelx_space_group_comment
;
The symmetry employed for this shelxl refinement is uniquely defined
by the following loop, which should always be used as a source of
symmetry information in preference to the above space-group names.
They are only intended as comments.
;
_shelx_estimated_absorpt_t_min 0.992
_shelx_estimated_absorpt_t_max 0.996
_platon_squeeze_void_probe_radius 1.20

loop_
_space_group_symop_operation_xyz
'x, y, z'
'-x, y, -z+1/2'
'x+1/2, y+1/2, z'
'-x+1/2, y+1/2, -z+1/2'
'-x, -y, -z'
'x, -y, z-1/2'
'-x+1/2, -y+1/2, -z'
'x+1/2, -y+1/2, z-1/2'

loop_
_atom_site_label
_atom_site_type_symbol
_atom_site_fract_x
_atom_site_fract_y
_atom_site_fract_z
_atom_site_U_iso_or_equiv
_atom_site_adp_type
_atom_site_occupancy
_atom_site_site_symmetry_order
_atom_site_calc_flag
_atom_site_refinement_flags_posn
_atom_site_refinement_flags_adp
_atom_site_refinement_flags_occupancy
_atom_site_disorder_assembly
_atom_site_disorder_group
P1 P 0.64943(2) 0.37966(2) 0.29662(2) 0.01420(8) Uani 1 1 d . . . . .
Mg1 Mg 0.54597(2) 0.36370(2) 0.18172(3) 0.01586(11) Uani 1 1 d . . . . .
N1 N 0.63865(6) 0.38978(3) 0.20198(7) 0.0157(2) Uani 1 1 d . . . . .
C1 C 0.57092(7) 0.36081(4) 0.32601(8) 0.0159(3) Uani 1 1 d . . . . .
P2 P 0.56044(2) 0.33069(2) 0.40810(2) 0.01487(8) Uani 1 1 d . . . . .
N2 N 0.47512(6) 0.33158(4) 0.41767(7) 0.0166(2) Uani 1 1 d . . . . .
C3 C 0.71581(8) 0.30906(4) 0.27704(9) 0.0214(3) Uani 1 1 d . . . . .
H3 H 0.6779 0.3042 0.2414 0.026 Uiso 1 1 calc R U . . .
C4 C 0.76586(9) 0.28052(5) 0.28969(11) 0.0285(3) Uani 1 1 d . . . . .
H4 H 0.7623 0.2563 0.2626 0.034 Uiso 1 1 calc R U . . .
C5 C 0.82122(9) 0.28734(5) 0.34203(12) 0.0332(4) Uani 1 1 d . . . . .
H5 H 0.8557 0.2678 0.3507 0.040 Uiso 1 1 calc R U . . .
C6 C 0.82614(9) 0.32246(5) 0.38155(11) 0.0309(4) Uani 1 1 d . . . . .
H6 H 0.8640 0.3270 0.4175 0.037 Uiso 1 1 calc R U . . .
C7 C 0.77590(8) 0.35134(5) 0.36899(10) 0.0230(3) Uani 1 1 d . . . . .
H7 H 0.7796 0.3754 0.3966 0.028 Uiso 1 1 calc R U . . .
C8 C 0.67984(8) 0.42433(4) 0.34474(8) 0.0177(3) Uani 1 1 d . . . . .
C9 C 0.63654(8) 0.44413(5) 0.39741(9) 0.0224(3) Uani 1 1 d . . . . .
H9 H 0.5921 0.4336 0.4105 0.027 Uiso 1 1 calc R U . . .
C10 C 0.65777(10) 0.47912(5) 0.43091(10) 0.0304(4) Uani 1 1 d . . . . .
H10 H 0.6283 0.4921 0.4675 0.037 Uiso 1 1 calc R U . . .
C11 C 0.72196(11) 0.49514(5) 0.41110(11) 0.0331(4) Uani 1 1 d . . . . .
H11 H 0.7361 0.5193 0.4337 0.040 Uiso 1 1 calc R U . . .
C12 C 0.76546(10) 0.47603(5) 0.35842(10) 0.0291(4) Uani 1 1 d . . . . .
H12 H 0.8093 0.4871 0.3447 0.035 Uiso 1 1 calc R U . . .
C13 C 0.74496(8) 0.44056(5) 0.32548(9) 0.0222(3) Uani 1 1 d . . . . .
H13 H 0.7752 0.4273 0.2899 0.027 Uiso 1 1 calc R U . . .
C14 C 0.59398(8) 0.28109(4) 0.39136(9) 0.0177(3) Uani 1 1 d . . . . .
C15 C 0.56819(8) 0.26146(5) 0.32475(9) 0.0229(3) Uani 1 1 d . . . . .
H15 H 0.5343 0.2739 0.2916 0.028 Uiso 1 1 calc R U . . .
C16 C 0.59045(9) 0.22435(5) 0.30538(10) 0.0270(3) Uani 1 1 d . . . . .
H16 H 0.5715 0.2116 0.2598 0.032 Uiso 1 1 calc R U . . .
C17 C 0.64034(10) 0.20581(5) 0.35242(10) 0.0288(4) Uani 1 1 d . . . . .
H17 H 0.6554 0.1802 0.3398 0.035 Uiso 1 1 calc R U . . .
C18 C 0.66800(10) 0.22508(5) 0.41801(10) 0.0293(4) Uani 1 1 d . . . . .
H18 H 0.7029 0.2128 0.4500 0.035 Uiso 1 1 calc R U . . .
C19 C 0.64513(9) 0.26234(5) 0.43746(9) 0.0235(3) Uani 1 1 d . . . . .
H19 H 0.6646 0.2752 0.4827 0.028 Uiso 1 1 calc R U . . .
C20 C 0.60364(8) 0.34022(4) 0.50431(9) 0.0185(3) Uani 1 1 d . . . . .
C21 C 0.58669(8) 0.31556(4) 0.56812(9) 0.0208(3) Uani 1 1 d . . . . .
H21 H 0.5515 0.2963 0.5612 0.025 Uiso 1 1 calc R U . . .
C22 C 0.62088(9) 0.31903(5) 0.64125(9) 0.0254(3) Uani 1 1 d . . . . .
H22 H 0.6087 0.3022 0.6839 0.030 Uiso 1 1 calc R U . . .
C23 C 0.67254(9) 0.34682(5) 0.65230(10) 0.0283(3) Uani 1 1 d . . . . .
H23 H 0.6961 0.3490 0.7022 0.034 Uiso 1 1 calc R U . . .
C24 C 0.68965(9) 0.37148(5) 0.59022(10) 0.0276(3) Uani 1 1 d . . . . .
H24 H 0.7248 0.3907 0.5977 0.033 Uiso 1 1 calc R U . . .
C25 C 0.65543(8) 0.36812(5) 0.51677(9) 0.0226(3) Uani 1 1 d . . . . .
H25 H 0.6677 0.3851 0.4746 0.027 Uiso 1 1 calc R U . . .
C26 C 0.68438(7) 0.41623(4) 0.16150(8) 0.0176(3) Uani 1 1 d . . . . .
C27 C 0.74458(8) 0.40262(5) 0.12225(9) 0.0200(3) Uani 1 1 d . . . . .
C28 C 0.78961(8) 0.42948(5) 0.08670(10) 0.0254(3) Uani 1 1 d . . . . .
H28 H 0.8305 0.4204 0.0607 0.030 Uiso 1 1 calc R U . . .
C29 C 0.77581(9) 0.46908(5) 0.08866(10) 0.0282(3) Uani 1 1 d . . . . .
H29 H 0.8079 0.4871 0.0663 0.034 Uiso 1 1 calc R U . . .
C30 C 0.71466(9) 0.48203(5) 0.12376(10) 0.0247(3) Uani 1 1 d . . . . .
H30 H 0.7041 0.5090 0.1231 0.030 Uiso 1 1 calc R U . . .
C31 C 0.66832(8) 0.45643(4) 0.15996(9) 0.0195(3) Uani 1 1 d . . . . .
C32 C 0.76180(8) 0.35965(5) 0.11454(9) 0.0228(3) Uani 1 1 d . . . . .
H32 H 0.7252 0.3446 0.1437 0.027 Uiso 1 1 calc R U . . .
C33 C 0.75985(10) 0.34680(6) 0.02717(10) 0.0317(4) Uani 1 1 d . . . . .
H33A H 0.7134 0.3523 0.0043 0.048 Uiso 1 1 calc R U . . .
H33B H 0.7693 0.3188 0.0239 0.048 Uiso 1 1 calc R U . . .
H33C H 0.7955 0.3611 -0.0026 0.048 Uiso 1 1 calc R U . . .
C34 C 0.83303(9) 0.34987(6) 0.15170(11) 0.0306(4) Uani 1 1 d . . . . .
H34A H 0.8701 0.3630 0.1219 0.046 Uiso 1 1 calc R U . . .
H34B H 0.8405 0.3217 0.1498 0.046 Uiso 1 1 calc R U . . .
H34C H 0.8342 0.3587 0.2072 0.046 Uiso 1 1 calc R U . . .
C35 C 0.60015(8) 0.47220(4) 0.19387(9) 0.0202(3) Uani 1 1 d . . . . .
H35 H 0.5852 0.4542 0.2372 0.024 Uiso 1 1 calc R U . . .
C36 C 0.54269(9) 0.47204(5) 0.12991(10) 0.0284(3) Uani 1 1 d . . . . .
H36A H 0.5554 0.4900 0.0870 0.043 Uiso 1 1 calc R U . . .
H36B H 0.4983 0.4803 0.1534 0.043 Uiso 1 1 calc R U . . .
H36C H 0.5375 0.4457 0.1083 0.043 Uiso 1 1 calc R U . . .
C37 C 0.60738(9) 0.51289(5) 0.23013(10) 0.0270(3) Uani 1 1 d . . . . .
H37A H 0.6453 0.5129 0.2699 0.041 Uiso 1 1 calc R U . . .
H37B H 0.5633 0.5202 0.2556 0.041 Uiso 1 1 calc R U . . .
H37C H 0.6182 0.5317 0.1880 0.041 Uiso 1 1 calc R U . . .
C38 C 0.43718(7) 0.32055(4) 0.48724(9) 0.0178(3) Uani 1 1 d . . . . .
C39 C 0.40316(8) 0.28403(4) 0.49085(9) 0.0200(3) Uani 1 1 d . . . . .
C40 C 0.36614(9) 0.27405(5) 0.55942(10) 0.0248(3) Uani 1 1 d . . . . .
H40 H 0.3437 0.2494 0.5621 0.030 Uiso 1 1 calc R U . . .
C41 C 0.36146(9) 0.29916(5) 0.62319(10) 0.0268(3) Uani 1 1 d . . . . .
H41 H 0.3368 0.2917 0.6696 0.032 Uiso 1 1 calc R U . . .
C42 C 0.39295(9) 0.33532(5) 0.61896(9) 0.0248(3) Uani 1 1 d . . . . .
H42 H 0.3893 0.3526 0.6628 0.030 Uiso 1 1 calc R U . . .
C43 C 0.43006(8) 0.34705(4) 0.55172(9) 0.0203(3) Uani 1 1 d . . . . .
C44 C 0.40369(8) 0.25552(4) 0.42205(9) 0.0219(3) Uani 1 1 d . . . . .
H44 H 0.4288 0.2681 0.3768 0.026 Uiso 1 1 calc R U . . .
C45 C 0.32879(9) 0.24640(5) 0.39381(10) 0.0269(3) Uani 1 1 d . . . . .
H45A H 0.3044 0.2318 0.4353 0.040 Uiso 1 1 calc R U . . .
H45B H 0.3304 0.2308 0.3450 0.040 Uiso 1 1 calc R U . . .
H45C H 0.3037 0.2708 0.3831 0.040 Uiso 1 1 calc R U . . .
C46 C 0.44273(9) 0.21799(5) 0.44353(11) 0.0280(3) Uani 1 1 d . . . . .
H46A H 0.4902 0.2244 0.4622 0.042 Uiso 1 1 calc R U . . .
H46B H 0.4454 0.2013 0.3964 0.042 Uiso 1 1 calc R U . . .
H46C H 0.4176 0.2043 0.4858 0.042 Uiso 1 1 calc R U . . .
C47 C 0.45676(9) 0.38877(5) 0.54947(10) 0.0244(3) Uani 1 1 d . . . . .
H47 H 0.4878 0.3915 0.5022 0.029 Uiso 1 1 calc R U . . .
C48 C 0.39493(10) 0.41664(5) 0.53887(11) 0.0298(4) Uani 1 1 d . . . . .
H48A H 0.3684 0.4096 0.4907 0.045 Uiso 1 1 calc R U . . .
H48B H 0.4124 0.4433 0.5338 0.045 Uiso 1 1 calc R U . . .
H48C H 0.3643 0.4149 0.5853 0.045 Uiso 1 1 calc R U . . .
C49 C 0.49871(10) 0.40122(5) 0.62390(11) 0.0326(4) Uani 1 1 d . . . . .
H49A H 0.4678 0.4014 0.6702 0.049 Uiso 1 1 calc R U . . .
H49B H 0.5178 0.4274 0.6158 0.049 Uiso 1 1 calc R U . . .
H49C H 0.5372 0.3829 0.6332 0.049 Uiso 1 1 calc R U . . .
C50 C 0.77814(13) 0.42246(7) 0.77502(16) 0.0553(6) Uani 1 1 d D . . . .
H50 H 0.7365 0.4376 0.7746 0.066 Uiso 1 1 calc R U . . .
C51 C 0.78237(11) 0.38977(7) 0.82123(12) 0.0427(5) Uani 1 1 d D . . . .
H51 H 0.7436 0.3821 0.8526 0.051 Uiso 1 1 calc R U . . .
C52 C 0.84260(11) 0.36822(6) 0.82221(14) 0.0438(5) Uani 1 1 d D . . . .
H52 H 0.8455 0.3457 0.8550 0.053 Uiso 1 1 calc R U . . .
C53 C 0.89887(11) 0.37848(6) 0.77675(14) 0.0450(5) Uani 1 1 d D . . . .
H53 H 0.9403 0.3632 0.7775 0.054 Uiso 1 1 calc R U . . .
C54 C 0.89468(13) 0.41119(8) 0.73008(16) 0.0597(7) Uani 1 1 d D . . . .
H54 H 0.9334 0.4187 0.6984 0.072 Uiso 1 1 calc R U . . .
C55 C 0.83399(15) 0.43329(8) 0.7293(2) 0.0733(9) Uani 1 1 d D . . . .
H55 H 0.8311 0.4559 0.6971 0.088 Uiso 1 1 calc R U . . .
C2 C 0.72013(8) 0.34502(4) 0.31586(9) 0.0186(3) Uani 1 1 d . . . . .

loop_
_atom_site_aniso_label
_atom_site_aniso_U_11
_atom_site_aniso_U_22
_atom_site_aniso_U_33
_atom_site_aniso_U_23
_atom_site_aniso_U_13
_atom_site_aniso_U_12
P1 0.01514(16) 0.01353(16) 0.01394(16) -0.00027(12) 0.00080(12) -0.00039(12)
Mg1 0.0162(2) 0.0161(2) 0.0153(2) -0.00190(18) 0.00141(17) -0.00147(18)
N1 0.0166(6) 0.0160(5) 0.0147(5) 0.0004(4) 0.0012(4) -0.0011(4)
C1 0.0166(6) 0.0157(6) 0.0156(6) 0.0016(5) -0.0007(5) -0.0005(5)
P2 0.01621(17) 0.01464(17) 0.01377(16) 0.00146(13) 0.00069(12) 0.00044(13)
N2 0.0169(6) 0.0177(6) 0.0152(5) 0.0037(4) 0.0021(4) 0.0006(4)
C3 0.0196(7) 0.0206(7) 0.0239(7) 0.0000(6) 0.0034(6) 0.0001(6)
C4 0.0268(8) 0.0196(7) 0.0391(9) -0.0017(7) 0.0065(7) 0.0037(6)
C5 0.0246(8) 0.0269(8) 0.0482(11) 0.0054(8) 0.0009(7) 0.0086(7)
C6 0.0241(8) 0.0320(9) 0.0364(9) 0.0045(7) -0.0066(7) 0.0042(7)
C7 0.0208(7) 0.0225(7) 0.0258(8) 0.0007(6) -0.0021(6) 0.0006(6)
C8 0.0224(7) 0.0153(6) 0.0152(6) 0.0002(5) -0.0024(5) 0.0001(5)
C9 0.0257(8) 0.0219(7) 0.0197(7) -0.0005(6) -0.0007(6) 0.0033(6)
C10 0.0462(10) 0.0218(8) 0.0233(8) -0.0056(6) -0.0023(7) 0.0071(7)
C11 0.0501(11) 0.0189(8) 0.0301(9) -0.0051(7) -0.0117(8) -0.0041(7)
C12 0.0348(9) 0.0234(8) 0.0289(8) 0.0010(6) -0.0077(7) -0.0107(7)
C13 0.0251(8) 0.0209(7) 0.0206(7) 0.0002(6) -0.0024(6) -0.0041(6)
C14 0.0180(7) 0.0174(7) 0.0177(7) 0.0025(5) 0.0015(5) 0.0006(5)
C15 0.0244(7) 0.0232(7) 0.0211(7) -0.0016(6) -0.0033(6) 0.0028(6)
C16 0.0302(8) 0.0254(8) 0.0253(8) -0.0072(6) 0.0004(6) 0.0001(6)
C17 0.0378(9) 0.0186(7) 0.0300(8) -0.0024(6) 0.0034(7) 0.0057(7)
C18 0.0366(9) 0.0250(8) 0.0263(8) 0.0022(6) -0.0045(7) 0.0099(7)
C19 0.0278(8) 0.0221(7) 0.0205(7) -0.0010(6) -0.0034(6) 0.0052(6)
C20 0.0203(7) 0.0184(7) 0.0168(7) -0.0009(5) 0.0006(5) 0.0026(5)
C21 0.0247(7) 0.0195(7) 0.0182(7) 0.0003(6) 0.0011(6) 0.0013(6)
C22 0.0320(8) 0.0265(8) 0.0176(7) 0.0030(6) 0.0006(6) 0.0031(6)
C23 0.0327(9) 0.0345(9) 0.0175(7) -0.0018(6) -0.0054(6) 0.0003(7)
C24 0.0294(8) 0.0289(8) 0.0244(8) -0.0013(6) -0.0039(6) -0.0052(7)
C25 0.0241(7) 0.0241(7) 0.0194(7) 0.0013(6) -0.0004(6) -0.0016(6)
C26 0.0180(7) 0.0213(7) 0.0133(6) 0.0013(5) -0.0006(5) -0.0050(5)
C27 0.0194(7) 0.0243(7) 0.0163(6) 0.0010(6) -0.0001(5) -0.0026(6)
C28 0.0187(7) 0.0358(9) 0.0218(7) 0.0049(6) 0.0040(6) -0.0046(6)
C29 0.0250(8) 0.0323(9) 0.0273(8) 0.0089(7) 0.0026(6) -0.0100(7)
C30 0.0265(8) 0.0221(7) 0.0256(8) 0.0063(6) -0.0001(6) -0.0059(6)
C31 0.0200(7) 0.0220(7) 0.0166(7) 0.0020(5) -0.0010(5) -0.0037(6)
C32 0.0203(7) 0.0260(8) 0.0222(7) -0.0015(6) 0.0055(6) 0.0000(6)
C33 0.0303(9) 0.0373(9) 0.0276(8) -0.0085(7) 0.0055(7) -0.0005(7)
C34 0.0227(8) 0.0368(9) 0.0324(9) 0.0030(7) 0.0032(7) 0.0039(7)
C35 0.0238(7) 0.0170(7) 0.0198(7) 0.0022(5) 0.0015(6) -0.0021(6)
C36 0.0232(8) 0.0345(9) 0.0275(8) -0.0041(7) -0.0009(6) -0.0001(7)
C37 0.0305(8) 0.0186(7) 0.0320(9) -0.0008(6) -0.0017(7) -0.0016(6)
C38 0.0170(6) 0.0198(7) 0.0168(6) 0.0037(5) 0.0023(5) 0.0016(5)
C39 0.0205(7) 0.0202(7) 0.0193(7) 0.0034(6) 0.0018(5) 0.0001(6)
C40 0.0275(8) 0.0222(7) 0.0248(8) 0.0058(6) 0.0050(6) -0.0046(6)
C41 0.0295(8) 0.0304(8) 0.0206(7) 0.0059(6) 0.0092(6) 0.0001(7)
C42 0.0266(8) 0.0273(8) 0.0206(7) 0.0003(6) 0.0059(6) 0.0024(6)
C43 0.0207(7) 0.0207(7) 0.0196(7) 0.0021(6) 0.0021(5) 0.0024(6)
C44 0.0253(7) 0.0184(7) 0.0220(7) 0.0021(6) 0.0031(6) -0.0030(6)
C45 0.0290(8) 0.0255(8) 0.0260(8) 0.0032(6) -0.0010(6) -0.0053(6)
C46 0.0322(9) 0.0198(7) 0.0320(9) -0.0003(6) 0.0005(7) 0.0003(6)
C47 0.0286(8) 0.0205(7) 0.0242(8) -0.0033(6) 0.0062(6) 0.0008(6)
C48 0.0362(9) 0.0230(8) 0.0303(9) 0.0006(7) 0.0013(7) 0.0044(7)
C49 0.0342(9) 0.0272(9) 0.0363(9) -0.0075(7) -0.0053(7) 0.0011(7)
C50 0.0482(13) 0.0507(13) 0.0665(16) -0.0082(12) -0.0156(11) 0.0202(11)
C51 0.0346(10) 0.0568(13) 0.0366(10) -0.0056(9) 0.0029(8) 0.0041(9)
C52 0.0436(11) 0.0383(11) 0.0495(12) 0.0065(9) 0.0074(9) 0.0044(9)
C53 0.0385(11) 0.0400(11) 0.0566(13) -0.0035(10) 0.0093(9) 0.0051(9)
C54 0.0520(14) 0.0687(17) 0.0587(15) 0.0170(13) 0.0087(11) -0.0148(12)
C55 0.0756(19) 0.0555(16) 0.088(2) 0.0390(15) -0.0180(16) -0.0083(14)
C2 0.0176(7) 0.0187(7) 0.0197(7) 0.0016(5) 0.0031(5) 0.0007(5)

loop_
_atom_type_symbol
_atom_type_description
_atom_type_scat_dispersion_real
_atom_type_scat_dispersion_imag
_atom_type_scat_source
C C 0.0033 0.0016 'International Tables Vol C Tables 4.2.6.8 and 6.1.1.4'
H H 0.0000 0.0000 'International Tables Vol C Tables 4.2.6.8 and 6.1.1.4'
N N 0.0061 0.0033 'International Tables Vol C Tables 4.2.6.8 and 6.1.1.4'
Mg Mg 0.0486 0.0363 'International Tables Vol C Tables 4.2.6.8 and 6.1.1.4'
P P 0.1023 0.0942 'International Tables Vol C Tables 4.2.6.8 and 6.1.1.4'

loop_
_geom_angle_atom_site_label_1
_geom_angle_atom_site_label_2
_geom_angle_atom_site_label_3
_geom_angle
_geom_angle_site_symmetry_1
_geom_angle_site_symmetry_3
N1 P1 C1 104.98(7) . .
N1 P1 C2 113.32(7) . .
C1 P1 C2 110.46(7) . .
N1 P1 C8 106.66(6) . .
C1 P1 C8 117.80(7) . .
C2 P1 C8 103.84(7) . .
N1 P1 Mg1 44.95(5) . .
C1 P1 Mg1 60.72(5) . .
C2 P1 Mg1 120.56(5) . .
C8 P1 Mg1 133.46(5) . .
N1 Mg1 N2 123.16(6) . 2_655
N1 Mg1 C1 154.96(6) . 2_655
N2 Mg1 C1 74.89(6) 2_655 2_655
N1 Mg1 C1 71.98(5) . .
N2 Mg1 C1 144.80(5) 2_655 .
C1 Mg1 C1 103.78(5) 2_655 .
N1 Mg1 P2 156.54(4) . 2_655
N2 Mg1 P2 36.08(4) 2_655 2_655
C1 Mg1 P2 38.92(4) 2_655 2_655
C1 Mg1 P2 130.82(4) . 2_655
N1 Mg1 P1 35.17(4) . .
N2 Mg1 P1 143.35(4) 2_655 .
C1 Mg1 P1 138.15(4) 2_655 .
C1 Mg1 P1 37.20(4) . .
P2 Mg1 P1 165.06(2) 2_655 .
N1 Mg1 Mg1 113.85(5) . 2_655
N2 Mg1 Mg1 122.09(4) 2_655 2_655
C1 Mg1 Mg1 55.60(4) 2_655 2_655
C1 Mg1 Mg1 48.39(4) . 2_655
P2 Mg1 Mg1 89.12(3) 2_655 2_655
P1 Mg1 Mg1 83.29(3) . 2_655
C26 N1 P1 121.51(10) . .
C26 N1 Mg1 137.78(10) . .
P1 N1 Mg1 99.87(6) . .
P1 C1 P2 124.27(9) . .
P1 C1 Mg1 147.47(8) . 2_655
P2 C1 Mg1 87.14(6) . 2_655
P1 C1 Mg1 82.09(6) . .
P2 C1 Mg1 141.34(8) . .
Mg1 C1 Mg1 76.01(5) 2_655 .
N2 P2 C1 100.90(7) . .
N2 P2 C20 110.40(7) . .
C1 P2 C20 122.51(7) . .
N2 P2 C14 112.27(7) . .
C1 P2 C14 112.80(7) . .
C20 P2 C14 98.38(7) . .
N2 P2 Mg1 47.13(5) . 2_655
C1 P2 Mg1 53.94(5) . 2_655
C20 P2 Mg1 136.77(5) . 2_655
C14 P2 Mg1 123.46(5) . 2_655
C38 N2 P2 125.90(10) . .
C38 N2 Mg1 135.59(10) . 2_655
P2 N2 Mg1 96.79(6) . 2_655
C4 C3 C2 121.16(15) . .
C4 C3 H3 119.4 . .
C2 C3 H3 119.4 . .
C3 C4 C5 119.81(16) . .
C3 C4 H4 120.1 . .
C5 C4 H4 120.1 . .
C6 C5 C4 120.01(16) . .
C6 C5 H5 120.0 . .
C4 C5 H5 120.0 . .
C5 C6 C7 120.44(16) . .
C5 C6 H6 119.8 . .
C7 C6 H6 119.8 . .
C6 C7 C2 120.21(15) . .
C6 C7 H7 119.9 . .
C2 C7 H7 119.9 . .
C9 C8 C13 118.95(14) . .
C9 C8 P1 120.23(12) . .
C13 C8 P1 120.69(11) . .
C10 C9 C8 120.56(16) . .
C10 C9 H9 119.7 . .
C8 C9 H9 119.7 . .
C11 C10 C9 120.16(16) . .
C11 C10 H10 119.9 . .
C9 C10 H10 119.9 . .
C12 C11 C10 120.09(15) . .
C12 C11 H11 120.0 . .
C10 C11 H11 120.0 . .
C11 C12 C13 120.07(16) . .
C11 C12 H12 120.0 . .
C13 C12 H12 120.0 . .
C12 C13 C8 120.16(15) . .
C12 C13 H13 119.9 . .
C8 C13 H13 119.9 . .
C15 C14 C19 117.44(14) . .
C15 C14 P2 116.76(11) . .
C19 C14 P2 125.72(12) . .
C16 C15 C14 121.92(15) . .
C16 C15 H15 119.0 . .
C14 C15 H15 119.0 . .
C15 C16 C17 120.04(15) . .
C15 C16 H16 120.0 . .
C17 C16 H16 120.0 . .
C18 C17 C16 119.15(15) . .
C18 C17 H17 120.4 . .
C16 C17 H17 120.4 . .
C17 C18 C19 120.56(15) . .
C17 C18 H18 119.7 . .
C19 C18 H18 119.7 . .
C18 C19 C14 120.87(15) . .
C18 C19 H19 119.6 . .
C14 C19 H19 119.6 . .
C25 C20 C21 117.98(14) . .
C25 C20 P2 124.58(12) . .
C21 C20 P2 117.26(11) . .
C22 C21 C20 120.79(15) . .
C22 C21 H21 119.6 . .
C20 C21 H21 119.6 . .
C23 C22 C21 120.35(15) . .
C23 C22 H22 119.8 . .
C21 C22 H22 119.8 . .
C22 C23 C24 119.65(15) . .
C22 C23 H23 120.2 . .
C24 C23 H23 120.2 . .
C23 C24 C25 120.18(16) . .
C23 C24 H24 119.9 . .
C25 C24 H24 119.9 . .
C20 C25 C24 121.06(15) . .
C20 C25 H25 119.5 . .
C24 C25 H25 119.5 . .
C27 C26 C31 119.52(13) . .
C27 C26 N1 120.83(13) . .
C31 C26 N1 119.63(13) . .
C28 C27 C26 119.12(15) . .
C28 C27 C32 118.13(14) . .
C26 C27 C32 122.72(13) . .
C29 C28 C27 121.36(15) . .
C29 C28 H28 119.3 . .
C27 C28 H28 119.3 . .
C30 C29 C28 119.09(14) . .
C30 C29 H29 120.5 . .
C28 C29 H29 120.5 . .
C29 C30 C31 121.59(15) . .
C29 C30 H30 119.2 . .
C31 C30 H30 119.2 . .
C30 C31 C26 119.15(14) . .
C30 C31 C35 119.09(14) . .
C26 C31 C35 121.71(13) . .
C27 C32 C34 111.81(14) . .
C27 C32 C33 111.02(14) . .
C34 C32 C33 109.93(14) . .
C27 C32 H32 108.0 . .
C34 C32 H32 108.0 . .
C33 C32 H32 108.0 . .
C32 C33 H33A 109.5 . .
C32 C33 H33B 109.5 . .
H33A C33 H33B 109.5 . .
C32 C33 H33C 109.5 . .
H33A C33 H33C 109.5 . .
H33B C33 H33C 109.5 . .
C32 C34 H34A 109.5 . .
C32 C34 H34B 109.5 . .
H34A C34 H34B 109.5 . .
C32 C34 H34C 109.5 . .
H34A C34 H34C 109.5 . .
H34B C34 H34C 109.5 . .
C31 C35 C36 110.20(13) . .
C31 C35 C37 113.54(13) . .
C36 C35 C37 110.13(13) . .
C31 C35 H35 107.6 . .
C36 C35 H35 107.6 . .
C37 C35 H35 107.6 . .
C35 C36 H36A 109.5 . .
C35 C36 H36B 109.5 . .
H36A C36 H36B 109.5 . .
C35 C36 H36C 109.5 . .
H36A C36 H36C 109.5 . .
H36B C36 H36C 109.5 . .
C35 C37 H37A 109.5 . .
C35 C37 H37B 109.5 . .
H37A C37 H37B 109.5 . .
C35 C37 H37C 109.5 . .
H37A C37 H37C 109.5 . .
H37B C37 H37C 109.5 . .
C39 C38 C43 119.24(13) . .
C39 C38 N2 120.39(13) . .
C43 C38 N2 120.28(13) . .
C40 C39 C38 119.23(14) . .
C40 C39 C44 118.40(14) . .
C38 C39 C44 122.34(13) . .
C41 C40 C39 121.48(15) . .
C41 C40 H40 119.3 . .
C39 C40 H40 119.3 . .
C40 C41 C42 119.44(14) . .
C40 C41 H41 120.3 . .
C42 C41 H41 120.3 . .
C41 C42 C43 121.65(15) . .
C41 C42 H42 119.2 . .
C43 C42 H42 119.2 . .
C42 C43 C38 118.86(14) . .
C42 C43 C47 117.65(14) . .
C38 C43 C47 123.37(13) . .
C39 C44 C46 111.86(13) . .
C39 C44 C45 110.78(13) . .
C46 C44 C45 110.51(13) . .
C39 C44 H44 107.8 . .
C46 C44 H44 107.8 . .
C45 C44 H44 107.8 . .
C44 C45 H45A 109.5 . .
C44 C45 H45B 109.5 . .
H45A C45 H45B 109.5 . .
C44 C45 H45C 109.5 . .
H45A C45 H45C 109.5 . .
H45B C45 H45C 109.5 . .
C44 C46 H46A 109.5 . .
C44 C46 H46B 109.5 . .
H46A C46 H46B 109.5 . .
C44 C46 H46C 109.5 . .
H46A C46 H46C 109.5 . .
H46B C46 H46C 109.5 . .
C43 C47 C48 109.59(14) . .
C43 C47 C49 114.43(14) . .
C48 C47 C49 108.37(14) . .
C43 C47 H47 108.1 . .
C48 C47 H47 108.1 . .
C49 C47 H47 108.1 . .
C47 C48 H48A 109.5 . .
C47 C48 H48B 109.5 . .
H48A C48 H48B 109.5 . .
C47 C48 H48C 109.5 . .
H48A C48 H48C 109.5 . .
H48B C48 H48C 109.5 . .
C47 C49 H49A 109.5 . .
C47 C49 H49B 109.5 . .
H49A C49 H49B 109.5 . .
C47 C49 H49C 109.5 . .
H49A C49 H49C 109.5 . .
H49B C49 H49C 109.5 . .
C51 C50 C55 119.9(2) . .
C51 C50 H50 120.0 . .
C55 C50 H50 120.0 . .
C52 C51 C50 119.8(2) . .
C52 C51 H51 120.1 . .
C50 C51 H51 120.1 . .
C51 C52 C53 121.1(2) . .
C51 C52 H52 119.4 . .
C53 C52 H52 119.4 . .
C52 C53 C54 119.2(2) . .
C52 C53 H53 120.4 . .
C54 C53 H53 120.4 . .
C53 C54 C55 119.9(2) . .
C53 C54 H54 120.0 . .
C55 C54 H54 120.0 . .
C50 C55 C54 120.0(2) . .
C50 C55 H55 120.0 . .
C54 C55 H55 120.0 . .
C7 C2 C3 118.37(14) . .
C7 C2 P1 124.58(12) . .
C3 C2 P1 116.99(11) . .

loop_
_geom_bond_atom_site_label_1
_geom_bond_atom_site_label_2
_geom_bond_distance
_geom_bond_site_symmetry_2
P1 N1 1.6377(13) .
P1 C1 1.7095(15) .
P1 C2 1.8260(15) .
P1 C8 1.8274(15) .
P1 Mg1 2.8010(10) .
Mg1 N1 2.0088(13) .
Mg1 N2 2.0380(13) 2_655
Mg1 C1 2.2349(15) 2_655
Mg1 C1 2.4665(16) .
Mg1 P2 2.7612(9) 2_655
Mg1 Mg1 2.9006(13) 2_655
N1 C26 1.4359(18) .
C1 P2 1.7370(14) .
C1 Mg1 2.2348(15) 2_655
P2 N2 1.6376(13) .
P2 C20 1.8357(16) .
P2 C14 1.8440(15) .
P2 Mg1 2.7611(9) 2_655
N2 C38 1.4313(18) .
N2 Mg1 2.0380(13) 2_655
C3 C4 1.384(2) .
C3 C2 1.399(2) .
C3 H3 0.9500 .
C4 C5 1.387(3) .
C4 H4 0.9500 .
C5 C6 1.380(3) .
C5 H5 0.9500 .
C6 C7 1.395(2) .
C6 H6 0.9500 .
C7 C2 1.399(2) .
C7 H7 0.9500 .
C8 C9 1.394(2) .
C8 C13 1.403(2) .
C9 C10 1.387(2) .
C9 H9 0.9500 .
C10 C11 1.386(3) .
C10 H10 0.9500 .
C11 C12 1.385(3) .
C11 H11 0.9500 .
C12 C13 1.394(2) .
C12 H12 0.9500 .
C13 H13 0.9500 .
C14 C15 1.392(2) .
C14 C19 1.397(2) .
C15 C16 1.384(2) .
C15 H15 0.9500 .
C16 C17 1.386(2) .
C16 H16 0.9500 .
C17 C18 1.385(2) .
C17 H17 0.9500 .
C18 C19 1.393(2) .
C18 H18 0.9500 .
C19 H19 0.9500 .
C20 C25 1.391(2) .
C20 C21 1.407(2) .
C21 C22 1.390(2) .
C21 H21 0.9500 .
C22 C23 1.384(2) .
C22 H22 0.9500 .
C23 C24 1.385(2) .
C23 H23 0.9500 .
C24 C25 1.395(2) .
C24 H24 0.9500 .
C25 H25 0.9500 .
C26 C27 1.410(2) .
C26 C31 1.416(2) .
C27 C28 1.399(2) .
C27 C32 1.519(2) .
C28 C29 1.387(2) .
C28 H28 0.9500 .
C29 C30 1.386(2) .
C29 H29 0.9500 .
C30 C31 1.391(2) .
C30 H30 0.9500 .
C31 C35 1.525(2) .
C32 C34 1.527(2) .
C32 C33 1.532(2) .
C32 H32 1.0000 .
C33 H33A 0.9800 .
C33 H33B 0.9800 .
C33 H33C 0.9800 .
C34 H34A 0.9800 .
C34 H34B 0.9800 .
C34 H34C 0.9800 .
C35 C36 1.527(2) .
C35 C37 1.531(2) .
C35 H35 1.0000 .
C36 H36A 0.9800 .
C36 H36B 0.9800 .
C36 H36C 0.9800 .
C37 H37A 0.9800 .
C37 H37B 0.9800 .
C37 H37C 0.9800 .
C38 C39 1.415(2) .
C38 C43 1.423(2) .
C39 C40 1.399(2) .
C39 C44 1.515(2) .
C40 C41 1.379(2) .
C40 H40 0.9500 .
C41 C42 1.383(2) .
C41 H41 0.9500 .
C42 C43 1.398(2) .
C42 H42 0.9500 .
C43 C47 1.523(2) .
C44 C46 1.531(2) .
C44 C45 1.534(2) .
C44 H44 1.0000 .
C45 H45A 0.9800 .
C45 H45B 0.9800 .
C45 H45C 0.9800 .
C46 H46A 0.9800 .
C46 H46B 0.9800 .
C46 H46C 0.9800 .
C47 C48 1.529(2) .
C47 C49 1.538(2) .
C47 H47 1.0000 .
C48 H48A 0.9800 .
C48 H48B 0.9800 .
C48 H48C 0.9800 .
C49 H49A 0.9800 .
C49 H49B 0.9800 .
C49 H49C 0.9800 .
C50 C51 1.368(3) .
C50 C55 1.371(4) .
C50 H50 0.9500 .
C51 C52 1.367(3) .
C51 H51 0.9500 .
C52 C53 1.370(3) .
C52 H52 0.9500 .
C53 C54 1.373(3) .
C53 H53 0.9500 .
C54 C55 1.385(4) .
C54 H54 0.9500 .
C55 H55 0.9500 .

loop_
_platon_squeeze_void_nr
_platon_squeeze_void_average_x
_platon_squeeze_void_average_y
_platon_squeeze_void_average_z
_platon_squeeze_void_volume
_platon_squeeze_void_count_electrons
_platon_squeeze_void_content
1 0.500 0.000 -0.032 1351 289 ' '
2 0.000 0.500 0.063 1351 289 ' '
3 0.875 0.095 0.226 7 0 ' '
4 0.375 0.595 0.226 7 0 ' '
5 0.125 0.095 0.274 7 0 ' '
6 0.625 0.595 0.274 7 0 ' '
7 0.375 0.405 0.726 7 0 ' '
8 0.875 0.905 0.726 7 0 ' '
9 0.625 0.405 0.774 7 0 ' '
10 0.125 0.905 0.774 7 0 ' '
